data_7135528
loop_
_publ_author_name
'Pitz, Benjamin'
'Dan&#xe9;s, Sergi'
'Morgenstern, Bernd'
'Sch&#xe4;fer, Andr&#xe9;'

_publ_section_title
;
 Accessing zinc(I) <i>via</i> reductive elimination of cyclopentadienes.
;
_journal_issue 7
_journal_name_full 'Chemical communications (Cambridge, England)'
_journal_page_first 2204
_journal_page_last 2207
_journal_paper_doi 10.1039/d5cc06448a
_journal_volume 62
_journal_year 2026
_chemical_formula_moiety 'C34 H58 Zn2'
_chemical_formula_sum 'C34 H58 Zn2'
_chemical_formula_weight 597.54
_chemical_properties_physical Moisture-sensitive,Hygroscopic
_space_group_crystal_system triclinic
_space_group_IT_number 2
_space_group_name_Hall '-P 1'
_space_group_name_H-M_alt 'P -1'
_atom_sites_solution_hydrogens geom
_atom_sites_solution_primary direct
_atom_sites_solution_secondary difmap
_audit_creation_method SHELXL-2019/1
_audit_update_record
;
2025-11-07 deposited with the CCDC.	2025-12-10 downloaded from the CCDC.
;
_cell_angle_alpha 107.827(3)
_cell_angle_beta 91.855(4)
_cell_angle_gamma 100.722(3)
_cell_formula_units_Z 2
_cell_length_a 10.6973(10)
_cell_length_b 11.7395(11)
_cell_length_c 14.1251(14)
_cell_measurement_reflns_used 9894
_cell_measurement_temperature 133(2)
_cell_measurement_theta_max 27.06
_cell_measurement_theta_min 2.35
_cell_volume 1651.6(3)
_computing_cell_refinement 'SAINT  (Bruker, 2019)'
_computing_data_collection 'APEX 4 (Bruker, 2021)'
_computing_data_reduction 'SAINT  (Bruker, 2019)'
_computing_molecular_graphics 'SHELXL-2019/1 (Sheldrick, 2019)'
_computing_publication_material 'CIFTAB-2014 (Sheldrick, 2019)'
_computing_structure_refinement
;
SHELXL-2019/1 (Sheldrick, 2019),                                              
SHELXLe Rev 1370 (Huebschle et al., 2011)
;
_computing_structure_solution 'SHELXT 2018/2 (Sheldrick, 2018)'
_diffrn_ambient_temperature 133(2)
_diffrn_measured_fraction_theta_full 0.960
_diffrn_measured_fraction_theta_max 0.952
_diffrn_measurement_device_type 'Bruker AXS D8 Venture, Photon II'
_diffrn_measurement_method '\f and \w scans'
_diffrn_radiation_type MoK\a
_diffrn_radiation_wavelength 0.71073
_diffrn_reflns_av_R_equivalents 0.0368
_diffrn_reflns_av_unetI/netI 0.0306
_diffrn_reflns_Laue_measured_fraction_full 0.960
_diffrn_reflns_Laue_measured_fraction_max 0.952
_diffrn_reflns_limit_h_max 13
_diffrn_reflns_limit_h_min -13
_diffrn_reflns_limit_k_max 15
_diffrn_reflns_limit_k_min -15
_diffrn_reflns_limit_l_max 18
_diffrn_reflns_limit_l_min -17
_diffrn_reflns_number 37670
_diffrn_reflns_point_group_measured_fraction_full 0.960
_diffrn_reflns_point_group_measured_fraction_max 0.952
_diffrn_reflns_theta_full 25.242
_diffrn_reflns_theta_max 27.182
_diffrn_reflns_theta_min 1.946
_diffrn_source 'INCOATEC I?S microfocus sealed tube'
_exptl_absorpt_coefficient_mu 1.471
_exptl_absorpt_correction_T_max 0.7455
_exptl_absorpt_correction_T_min 0.6637
_exptl_absorpt_correction_type multi-scan
_exptl_absorpt_process_details
;
 SADABS 2016/2: Krause, L., Herbst-Irmer, R., Sheldrick G.M. & Stalke D.,
 J. Appl. Cryst. 48 (2015) 3-10
;
_exptl_crystal_colour colourless
_exptl_crystal_density_diffrn 1.202
_exptl_crystal_density_meas ?
_exptl_crystal_description prism
_exptl_crystal_F_000 644
_exptl_crystal_recrystallization_method 'Re-crystallisation from solvent: toluene'
_exptl_crystal_size_max 0.220
_exptl_crystal_size_mid 0.200
_exptl_crystal_size_min 0.080
_refine_diff_density_max 0.523
_refine_diff_density_min -0.656
_refine_diff_density_rms 0.064
_refine_ls_extinction_method none
_refine_ls_goodness_of_fit_ref 1.047
_refine_ls_hydrogen_treatment constr
_refine_ls_matrix_type full
_refine_ls_number_parameters 401
_refine_ls_number_reflns 6995
_refine_ls_number_restraints 150
_refine_ls_restrained_S_all 1.036
_refine_ls_R_factor_all 0.0492
_refine_ls_R_factor_gt 0.0357
_refine_ls_shift/su_max 0.001
_refine_ls_shift/su_mean 0.000
_refine_ls_structure_factor_coef Fsqd
_refine_ls_weighting_details 'w=1/[\s^2^(Fo^2^)+(0.0154P)^2^+1.9793P] where P=(Fo^2^+2Fc^2^)/3'
_refine_ls_weighting_scheme calc
_refine_ls_wR_factor_gt 0.0703
_refine_ls_wR_factor_ref 0.0766
_reflns_Friedel_coverage 0.000
_reflns_number_gt 5792
_reflns_number_total 6995
_reflns_threshold_expression 'I > 2\s(I)'
_cod_data_source_file d5cc06448a3.cif
_cod_data_source_block sh5751_a
_cod_depositor_comments
;
The following automatic conversions were performed:

data item '_exptl_crystal_density_meas' value 'not measured' was
changed to '?' -- the value is perceived as not measured.

Automatic conversion script
Id: cif_fix_values 8170 2020-07-09 18:12:32Z antanas 
;
_cod_database_code 7135528
_shelx_shelxl_version_number 2019/1
_shelx_space_group_comment
;
The symmetry employed for this shelxl refinement is uniquely defined
by the following loop, which should always be used as a source of
symmetry information in preference to the above space-group names.
They are only intended as comments.
;
_shelx_estimated_absorpt_t_min 0.738
_shelx_estimated_absorpt_t_max 0.891

loop_
_space_group_symop_operation_xyz
'x, y, z'
'-x, -y, -z'

loop_
_atom_site_label
_atom_site_type_symbol
_atom_site_fract_x
_atom_site_fract_y
_atom_site_fract_z
_atom_site_U_iso_or_equiv
_atom_site_adp_type
_atom_site_occupancy
_atom_site_site_symmetry_order
_atom_site_calc_flag
_atom_site_refinement_flags_posn
_atom_site_refinement_flags_adp
_atom_site_refinement_flags_occupancy
_atom_site_disorder_assembly
_atom_site_disorder_group
Zn1 Zn 0.97045(3) 0.08752(2) 0.49687(2) 0.02544(8) Uani 1 1 d . . . . .
Zn2 Zn 0.50200(3) 0.89873(2) -0.01964(2) 0.03108(8) Uani 1 1 d . . . . .
C1 C 0.4099(2) 0.70809(19) -0.11230(18) 0.0256(5) Uani 1 1 d . . . . .
H1 H 0.337365 0.685209 -0.165517 0.031 Uiso 1 1 calc R U . . .
C2 C 0.5424(2) 0.72868(19) -0.1276(2) 0.0304(6) Uani 1 1 d . . . . .
C3 C 0.6130(2) 0.7472(2) -0.0346(2) 0.0337(6) Uani 1 1 d . . . . .
C4 C 0.5228(2) 0.7388(2) 0.0378(2) 0.0299(5) Uani 1 1 d . . . . .
C5 C 0.3981(2) 0.71396(19) -0.01117(18) 0.0239(5) Uani 1 1 d . . . . .
C6 C 0.5918(3) 0.7225(2) -0.2280(2) 0.0438(7) Uani 1 1 d . . . . .
H6 H 0.685945 0.756550 -0.215726 0.053 Uiso 1 1 calc R U . . .
C7 C 0.5335(4) 0.7986(3) -0.2790(3) 0.0773(13) Uani 1 1 d . . . . .
H7A H 0.573966 0.797189 -0.340452 0.116 Uiso 1 1 calc R U . . .
H7B H 0.547063 0.883043 -0.234193 0.116 Uiso 1 1 calc R U . . .
H7C H 0.441627 0.764969 -0.295291 0.116 Uiso 1 1 calc R U . . .
C8 C 0.5727(3) 0.5904(2) -0.2958(2) 0.0499(8) Uani 1 1 d . . . . .
H8A H 0.609138 0.588309 -0.358885 0.075 Uiso 1 1 calc R U . . .
H8B H 0.481081 0.554065 -0.309187 0.075 Uiso 1 1 calc R U . . .
H8C H 0.615428 0.543813 -0.262790 0.075 Uiso 1 1 calc R U . . .
C9 C 0.7557(3) 0.7664(3) -0.0045(5) 0.0284(11) Uani 0.757(11) 1 d D U P A 1
H9 H 0.764961 0.764244 0.065528 0.034 Uiso 0.757(11) 1 calc R U P A 1
C10 C 0.8286(11) 0.8912(8) -0.0046(9) 0.041(2) Uani 0.757(11) 1 d D U P A 1
H10A H 0.920266 0.897548 0.009896 0.061 Uiso 0.757(11) 1 calc R U P A 1
H10B H 0.799399 0.955733 0.046476 0.061 Uiso 0.757(11) 1 calc R U P A 1
H10C H 0.812834 0.900398 -0.070389 0.061 Uiso 0.757(11) 1 calc R U P A 1
C11 C 0.8118(9) 0.6630(8) -0.0698(7) 0.0427(17) Uani 0.757(11) 1 d D U P A 1
H11A H 0.810085 0.666270 -0.138305 0.064 Uiso 0.757(11) 1 calc R U P A 1
H11B H 0.761205 0.584491 -0.069389 0.064 Uiso 0.757(11) 1 calc R U P A 1
H11C H 0.900241 0.671575 -0.043753 0.064 Uiso 0.757(11) 1 calc R U P A 1
C9B C 0.7622(10) 0.7567(9) -0.0594(11) 0.022(3) Uani 0.243(11) 1 d D U P A 2
H9B H 0.768424 0.754377 -0.130390 0.026 Uiso 0.243(11) 1 calc R U P A 2
C10B C 0.800(3) 0.642(2) -0.0457(19) 0.034(4) Uani 0.243(11) 1 d D U P A 2
H10D H 0.753428 0.569613 -0.098550 0.051 Uiso 0.243(11) 1 calc R U P A 2
H10E H 0.777489 0.636149 0.019607 0.051 Uiso 0.243(11) 1 calc R U P A 2
H10F H 0.891835 0.648361 -0.049289 0.051 Uiso 0.243(11) 1 calc R U P A 2
C11B C 0.839(3) 0.875(2) 0.008(2) 0.035(6) Uani 0.243(11) 1 d D U P A 2
H11D H 0.929590 0.880004 -0.003223 0.053 Uiso 0.243(11) 1 calc R U P A 2
H11E H 0.828879 0.879555 0.078075 0.053 Uiso 0.243(11) 1 calc R U P A 2
H11F H 0.809639 0.943161 -0.005155 0.053 Uiso 0.243(11) 1 calc R U P A 2
C12 C 0.5400(5) 0.7446(4) 0.1505(3) 0.0256(10) Uani 0.727(12) 1 d D U P B 1
H12 H 0.453053 0.739798 0.174840 0.031 Uiso 0.727(12) 1 calc R U P B 1
C13 C 0.6241(6) 0.8639(4) 0.2191(4) 0.0336(11) Uani 0.727(12) 1 d D U P B 1
H13A H 0.711368 0.871089 0.199109 0.050 Uiso 0.727(12) 1 calc R U P B 1
H13B H 0.625250 0.863319 0.288371 0.050 Uiso 0.727(12) 1 calc R U P B 1
H13C H 0.589475 0.933551 0.213738 0.050 Uiso 0.727(12) 1 calc R U P B 1
C14 C 0.5871(9) 0.6317(8) 0.1583(9) 0.037(2) Uani 0.727(12) 1 d D U P B 1
H14A H 0.529243 0.557472 0.115512 0.056 Uiso 0.727(12) 1 calc R U P B 1
H14B H 0.588905 0.631861 0.227703 0.056 Uiso 0.727(12) 1 calc R U P B 1
H14C H 0.673380 0.633736 0.136525 0.056 Uiso 0.727(12) 1 calc R U P B 1
C12B C 0.5894(15) 0.7444(9) 0.1252(9) 0.028(3) Uani 0.273(12) 1 d D U P B 2
H12B H 0.683147 0.759910 0.117827 0.034 Uiso 0.273(12) 1 calc R U P B 2
C13B C 0.549(3) 0.621(2) 0.145(3) 0.044(6) Uani 0.273(12) 1 d D U P B 2
H13D H 0.456224 0.602040 0.145868 0.066 Uiso 0.273(12) 1 calc R U P B 2
H13E H 0.590065 0.627594 0.210494 0.066 Uiso 0.273(12) 1 calc R U P B 2
H13F H 0.576213 0.556717 0.093005 0.066 Uiso 0.273(12) 1 calc R U P B 2
C14B C 0.5596(16) 0.8499(11) 0.2105(9) 0.034(3) Uani 0.273(12) 1 d D U P B 2
H14D H 0.591642 0.927449 0.198310 0.051 Uiso 0.273(12) 1 calc R U P B 2
H14E H 0.601236 0.851126 0.273764 0.051 Uiso 0.273(12) 1 calc R U P B 2
H14F H 0.467006 0.838476 0.214040 0.051 Uiso 0.273(12) 1 calc R U P B 2
C15 C 0.2731(2) 0.6969(2) 0.0352(2) 0.0343(6) Uani 1 1 d . . . . .
H15 H 0.287175 0.665051 0.091884 0.041 Uiso 1 1 calc R U . . .
C16 C 0.2267(3) 0.8167(3) 0.0768(3) 0.0543(9) Uani 1 1 d . . . . .
H16A H 0.216225 0.851837 0.023215 0.081 Uiso 1 1 calc R U . . .
H16B H 0.289674 0.874305 0.129911 0.081 Uiso 1 1 calc R U . . .
H16C H 0.144598 0.800560 0.104103 0.081 Uiso 1 1 calc R U . . .
C17 C 0.1691(3) 0.6032(3) -0.0397(3) 0.0508(8) Uani 1 1 d . . . . .
H17A H 0.148074 0.635517 -0.093167 0.076 Uiso 1 1 calc R U . . .
H17B H 0.092585 0.586504 -0.005810 0.076 Uiso 1 1 calc R U . . .
H17C H 0.199667 0.527335 -0.068360 0.076 Uiso 1 1 calc R U . . .
C18 C 0.8317(2) 0.17346(19) 0.43442(17) 0.0229(4) Uani 1 1 d . . . . .
H18 H 0.754492 0.128134 0.386710 0.027 Uiso 1 1 calc R U . . .
C19 C 0.8340(2) 0.21466(19) 0.54065(18) 0.0250(5) Uani 1 1 d . . . . .
C20 C 0.9589(2) 0.28467(19) 0.57959(17) 0.0242(5) Uani 1 1 d . . . . .
C21 C 1.0330(2) 0.28587(18) 0.49644(17) 0.0223(5) Uani 1 1 d . . . . .
C22 C 0.9545(2) 0.21823(18) 0.40725(17) 0.0212(4) Uani 1 1 d . . . . .
C23 C 0.7197(2) 0.1898(2) 0.5976(2) 0.0336(6) Uani 1 1 d . . . . .
H23 H 0.749470 0.226718 0.670319 0.040 Uiso 1 1 calc R U . . .
C24 C 0.6681(3) 0.0543(2) 0.5786(3) 0.0484(8) Uani 1 1 d . . . . .
H24A H 0.638080 0.014637 0.507734 0.073 Uiso 1 1 calc R U . . .
H24B H 0.596809 0.043913 0.619174 0.073 Uiso 1 1 calc R U . . .
H24C H 0.735967 0.016950 0.596739 0.073 Uiso 1 1 calc R U . . .
C25 C 0.6149(3) 0.2529(3) 0.5766(3) 0.0467(8) Uani 1 1 d . . . . .
H25A H 0.649667 0.340633 0.592573 0.070 Uiso 1 1 calc R U . . .
H25B H 0.545052 0.240351 0.617956 0.070 Uiso 1 1 calc R U . . .
H25C H 0.582448 0.218282 0.505896 0.070 Uiso 1 1 calc R U . . .
C26 C 1.0066(3) 0.3540(2) 0.68825(19) 0.0345(6) Uani 1 1 d . . . . .
H26 H 1.095532 0.398766 0.687406 0.041 Uiso 1 1 calc R U . . .
C27 C 1.0189(3) 0.2711(3) 0.7506(2) 0.0461(7) Uani 1 1 d . . . . .
H27A H 0.935512 0.218645 0.748810 0.069 Uiso 1 1 calc R U . . .
H27B H 1.048866 0.320990 0.819809 0.069 Uiso 1 1 calc R U . . .
H27C H 1.080414 0.220045 0.723473 0.069 Uiso 1 1 calc R U . . .
C28 C 0.9318(3) 0.4519(3) 0.7337(2) 0.0495(8) Uani 1 1 d . . . . .
H28A H 0.932810 0.505334 0.692126 0.074 Uiso 1 1 calc R U . . .
H28B H 0.970987 0.500467 0.801097 0.074 Uiso 1 1 calc R U . . .
H28C H 0.843363 0.413345 0.737130 0.074 Uiso 1 1 calc R U . . .
C29 C 1.1708(2) 0.3520(2) 0.4982(2) 0.0315(5) Uani 1 1 d . . . . .
H29 H 1.188390 0.330564 0.426466 0.038 Uiso 1 1 calc R U . . .
C30 C 1.2697(2) 0.3061(2) 0.5475(2) 0.0411(7) Uani 1 1 d . . . . .
H30A H 1.259556 0.217646 0.515967 0.062 Uiso 1 1 calc R U . . .
H30B H 1.258188 0.323860 0.618703 0.062 Uiso 1 1 calc R U . . .
H30C H 1.355450 0.347126 0.539625 0.062 Uiso 1 1 calc R U . . .
C31 C 1.1880(2) 0.4902(2) 0.5339(2) 0.0389(6) Uani 1 1 d . . . . .
H31A H 1.275247 0.527058 0.525537 0.058 Uiso 1 1 calc R U . . .
H31B H 1.173088 0.518265 0.604640 0.058 Uiso 1 1 calc R U . . .
H31C H 1.126840 0.514459 0.494625 0.058 Uiso 1 1 calc R U . . .
C32 C 0.9894(2) 0.1961(2) 0.30085(18) 0.0296(5) Uani 1 1 d . . . . .
H32 H 1.060253 0.265286 0.301461 0.036 Uiso 1 1 calc R U . . .
C33 C 1.0387(3) 0.0784(3) 0.2606(2) 0.0472(8) Uani 1 1 d . . . . .
H33A H 0.972139 0.008636 0.260459 0.071 Uiso 1 1 calc R U . . .
H33B H 1.114574 0.082058 0.303065 0.071 Uiso 1 1 calc R U . . .
H33C H 1.061196 0.068801 0.192231 0.071 Uiso 1 1 calc R U . . .
C34 C 0.8780(3) 0.1971(3) 0.2309(2) 0.0492(8) Uani 1 1 d . . . . .
H34A H 0.906884 0.192040 0.164868 0.074 Uiso 1 1 calc R U . . .
H34B H 0.846894 0.272933 0.258012 0.074 Uiso 1 1 calc R U . . .
H34C H 0.808854 0.126886 0.224934 0.074 Uiso 1 1 calc R U . . .

loop_
_atom_site_aniso_label
_atom_site_aniso_U_11
_atom_site_aniso_U_22
_atom_site_aniso_U_33
_atom_site_aniso_U_23
_atom_site_aniso_U_13
_atom_site_aniso_U_12
Zn1 0.03177(15) 0.01884(13) 0.02887(16) 0.00930(11) 0.00276(12) 0.01007(11)
Zn2 0.03493(16) 0.01805(13) 0.04089(19) 0.00746(12) 0.00146(14) 0.01058(11)
C1 0.0252(11) 0.0210(10) 0.0283(13) 0.0065(10) -0.0010(10) 0.0024(9)
C2 0.0314(12) 0.0153(10) 0.0424(15) 0.0040(10) 0.0133(12) 0.0067(9)
C3 0.0230(11) 0.0153(10) 0.0592(18) 0.0059(11) -0.0027(12) 0.0062(9)
C4 0.0335(12) 0.0176(10) 0.0377(14) 0.0078(10) -0.0090(11) 0.0068(9)
C5 0.0257(11) 0.0197(10) 0.0274(12) 0.0091(9) -0.0011(10) 0.0053(9)
C6 0.0518(17) 0.0259(12) 0.0530(18) 0.0096(12) 0.0262(16) 0.0074(12)
C7 0.132(4) 0.066(2) 0.065(2) 0.044(2) 0.054(3) 0.052(2)
C8 0.070(2) 0.0328(14) 0.0407(17) 0.0039(13) 0.0226(17) 0.0065(14)
C9 0.0211(16) 0.0309(17) 0.035(3) 0.0117(18) 0.0043(17) 0.0080(13)
C10 0.027(3) 0.037(3) 0.053(4) 0.013(3) 0.002(3) -0.004(3)
C11 0.035(3) 0.043(3) 0.052(4) 0.011(2) 0.008(3) 0.020(3)
C9B 0.026(5) 0.026(5) 0.014(6) 0.007(4) 0.003(4) 0.005(4)
C10B 0.029(8) 0.038(8) 0.045(11) 0.017(6) 0.014(7) 0.026(7)
C11B 0.031(9) 0.036(8) 0.033(9) 0.000(8) 0.007(8) 0.010(7)
C12 0.025(2) 0.0283(18) 0.024(2) 0.0094(15) 0.0041(17) 0.0050(16)
C13 0.035(3) 0.034(2) 0.028(2) 0.0065(17) 0.001(2) 0.005(2)
C14 0.045(4) 0.035(3) 0.038(5) 0.020(3) 0.002(4) 0.009(3)
C12B 0.031(6) 0.026(4) 0.030(6) 0.009(4) 0.004(5) 0.008(4)
C13B 0.060(15) 0.043(7) 0.034(9) 0.023(7) -0.008(11) 0.006(8)
C14B 0.039(7) 0.040(6) 0.018(5) 0.006(4) -0.003(6) 0.005(6)
C15 0.0339(13) 0.0396(14) 0.0391(15) 0.0227(12) 0.0096(12) 0.0133(11)
C16 0.0435(16) 0.0477(17) 0.071(2) 0.0116(16) 0.0271(17) 0.0164(14)
C17 0.0334(14) 0.0418(16) 0.076(2) 0.0213(16) 0.0131(16) -0.0004(12)
C18 0.0211(10) 0.0196(10) 0.0274(12) 0.0077(9) -0.0054(10) 0.0039(8)
C19 0.0289(11) 0.0219(10) 0.0293(13) 0.0107(10) 0.0070(10) 0.0125(9)
C20 0.0337(12) 0.0183(10) 0.0210(12) 0.0038(9) -0.0017(10) 0.0109(9)
C21 0.0223(10) 0.0153(9) 0.0300(12) 0.0078(9) 0.0003(10) 0.0054(8)
C22 0.0250(11) 0.0175(10) 0.0228(12) 0.0084(9) 0.0001(10) 0.0058(8)
C23 0.0331(13) 0.0315(13) 0.0400(15) 0.0142(12) 0.0121(12) 0.0095(10)
C24 0.0359(14) 0.0360(14) 0.080(2) 0.0266(16) 0.0203(16) 0.0070(12)
C25 0.0342(14) 0.0510(17) 0.071(2) 0.0330(16) 0.0225(15) 0.0220(13)
C26 0.0441(15) 0.0281(12) 0.0265(13) 0.0019(11) -0.0021(12) 0.0080(11)
C27 0.0618(19) 0.0467(16) 0.0264(15) 0.0123(13) -0.0063(14) 0.0036(14)
C28 0.0528(18) 0.0423(16) 0.0372(17) -0.0142(13) -0.0027(15) 0.0175(14)
C29 0.0263(12) 0.0254(12) 0.0420(15) 0.0115(11) -0.0015(12) 0.0028(10)
C30 0.0271(12) 0.0379(14) 0.061(2) 0.0196(14) 0.0001(13) 0.0072(11)
C31 0.0332(13) 0.0279(12) 0.0578(19) 0.0195(13) 0.0057(14) 0.0015(10)
C32 0.0412(14) 0.0243(11) 0.0249(13) 0.0095(10) 0.0054(11) 0.0071(10)
C33 0.072(2) 0.0513(17) 0.0303(15) 0.0154(13) 0.0169(15) 0.0358(16)
C34 0.067(2) 0.0610(19) 0.0298(15) 0.0188(14) 0.0032(15) 0.0297(17)

loop_
_atom_type_symbol
_atom_type_description
_atom_type_scat_dispersion_real
_atom_type_scat_dispersion_imag
_atom_type_scat_source
C C 0.0033 0.0016 'International Tables Vol C Tables 4.2.6.8 and 6.1.1.4'
H H 0.0000 0.0000 'International Tables Vol C Tables 4.2.6.8 and 6.1.1.4'
Zn Zn 0.2839 1.4301 'International Tables Vol C Tables 4.2.6.8 and 6.1.1.4'

loop_
_geom_angle_atom_site_label_1
_geom_angle_atom_site_label_2
_geom_angle_atom_site_label_3
_geom_angle
_geom_angle_site_symmetry_1
_geom_angle_site_symmetry_3
_geom_angle_publ_flag
C18 Zn1 C19 37.08(8) . . ?
C18 Zn1 C20 61.12(8) . . ?
C19 Zn1 C20 36.69(8) . . ?
C18 Zn1 Zn1 147.91(6) . 2_756 ?
C19 Zn1 Zn1 147.52(6) . 2_756 ?
C20 Zn1 Zn1 147.66(6) . 2_756 ?
C18 Zn1 C22 36.78(7) . . ?
C19 Zn1 C22 61.56(7) . . ?
C20 Zn1 C22 60.79(8) . . ?
Zn1 Zn1 C22 147.72(5) 2_756 . ?
C18 Zn1 C21 60.64(8) . . ?
C19 Zn1 C21 61.21(7) . . ?
C20 Zn1 C21 36.64(8) . . ?
Zn1 Zn1 C21 147.75(6) 2_756 . ?
C22 Zn1 C21 35.80(8) . . ?
C1 Zn2 C2 37.25(8) . . ?
C1 Zn2 C3 61.34(9) . . ?
C2 Zn2 C3 36.91(10) . . ?
C1 Zn2 Zn2 146.31(6) . 2_675 ?
C2 Zn2 Zn2 149.25(6) . 2_675 ?
C3 Zn2 Zn2 150.13(6) . 2_675 ?
C1 Zn2 C5 36.59(8) . . ?
C2 Zn2 C5 61.57(8) . . ?
C3 Zn2 C5 60.85(8) . . ?
Zn2 Zn2 C5 144.99(6) 2_675 . ?
C1 Zn2 C4 60.85(9) . . ?
C2 Zn2 C4 61.47(9) . . ?
C3 Zn2 C4 36.64(9) . . ?
Zn2 Zn2 C4 147.15(7) 2_675 . ?
C5 Zn2 C4 36.03(8) . . ?
C5 C1 C2 108.8(2) . . ?
C5 C1 Zn2 73.67(13) . . ?
C2 C1 Zn2 71.40(13) . . ?
C1 C2 C3 107.4(2) . . ?
C1 C2 C6 123.8(3) . . ?
C3 C2 C6 128.7(2) . . ?
C1 C2 Zn2 71.35(12) . . ?
C3 C2 Zn2 73.19(13) . . ?
C6 C2 Zn2 123.78(15) . . ?
C2 C3 C4 107.9(2) . . ?
C2 C3 C9 132.4(3) . . ?
C4 C3 C9 119.6(3) . . ?
C2 C3 C9B 105.1(5) . . ?
C4 C3 C9B 146.6(6) . . ?
C2 C3 Zn2 69.90(12) . . ?
C4 C3 Zn2 72.65(12) . . ?
C9 C3 Zn2 125.38(18) . . ?
C9B C3 Zn2 124.6(3) . . ?
C12B C4 C5 143.4(7) . . ?
C12B C4 C3 108.3(7) . . ?
C5 C4 C3 107.8(2) . . ?
C5 C4 C12 119.7(3) . . ?
C3 C4 C12 132.4(3) . . ?
C12B C4 Zn2 127.7(4) . . ?
C5 C4 Zn2 71.27(12) . . ?
C3 C4 Zn2 70.71(12) . . ?
C12 C4 Zn2 126.26(19) . . ?
C1 C5 C4 108.1(2) . . ?
C1 C5 C15 125.3(2) . . ?
C4 C5 C15 126.6(2) . . ?
C1 C5 Zn2 69.75(12) . . ?
C4 C5 Zn2 72.69(12) . . ?
C15 C5 Zn2 123.08(15) . . ?
C7 C6 C2 112.8(2) . . ?
C7 C6 C8 110.9(3) . . ?
C2 C6 C8 110.9(2) . . ?
C11 C9 C10 111.8(6) . . ?
C11 C9 C3 110.9(5) . . ?
C10 C9 C3 112.0(6) . . ?
C11B C9B C10B 114.6(18) . . ?
C11B C9B C3 108.6(17) . . ?
C10B C9B C3 105.1(13) . . ?
C13 C12 C14 111.9(5) . . ?
C13 C12 C4 114.2(4) . . ?
C14 C12 C4 110.2(6) . . ?
C4 C12B C14B 108.6(10) . . ?
C4 C12B C13B 109.2(15) . . ?
C14B C12B C13B 111.0(17) . . ?
C5 C15 C17 111.2(2) . . ?
C5 C15 C16 112.5(2) . . ?
C17 C15 C16 109.3(2) . . ?
C19 C18 C22 108.8(2) . . ?
C19 C18 Zn1 71.68(12) . . ?
C22 C18 Zn1 73.65(12) . . ?
C20 C19 C18 107.42(19) . . ?
C20 C19 C23 128.2(2) . . ?
C18 C19 C23 124.3(2) . . ?
C20 C19 Zn1 72.95(12) . . ?
C18 C19 Zn1 71.24(11) . . ?
C23 C19 Zn1 123.00(14) . . ?
C19 C20 C21 107.9(2) . . ?
C19 C20 C26 127.4(2) . . ?
C21 C20 C26 124.6(2) . . ?
C19 C20 Zn1 70.36(12) . . ?
C21 C20 Zn1 72.53(11) . . ?
C26 C20 Zn1 125.71(15) . . ?
C22 C21 C20 108.41(19) . . ?
C22 C21 C29 123.2(2) . . ?
C20 C21 C29 128.3(2) . . ?
C22 C21 Zn1 71.77(11) . . ?
C20 C21 Zn1 70.84(11) . . ?
C29 C21 Zn1 125.47(14) . . ?
C21 C22 C18 107.53(19) . . ?
C21 C22 C32 127.7(2) . . ?
C18 C22 C32 124.8(2) . . ?
C21 C22 Zn1 72.43(11) . . ?
C18 C22 Zn1 69.57(11) . . ?
C32 C22 Zn1 123.87(14) . . ?
C19 C23 C24 113.1(2) . . ?
C19 C23 C25 111.2(2) . . ?
C24 C23 C25 111.1(2) . . ?
C28 C26 C27 113.9(2) . . ?
C28 C26 C20 111.8(2) . . ?
C27 C26 C20 113.4(2) . . ?
C30 C29 C31 113.4(2) . . ?
C30 C29 C21 114.52(19) . . ?
C31 C29 C21 113.25(19) . . ?
C22 C32 C33 112.50(19) . . ?
C22 C32 C34 111.8(2) . . ?
C33 C32 C34 110.4(2) . . ?

loop_
_geom_bond_atom_site_label_1
_geom_bond_atom_site_label_2
_geom_bond_distance
_geom_bond_site_symmetry_2
_geom_bond_publ_flag
Zn1 C18 2.240(2) . ?
Zn1 C19 2.246(2) . ?
Zn1 C20 2.280(2) . ?
Zn1 Zn1 2.2849(5) 2_756 ?
Zn1 C22 2.293(2) . ?
Zn1 C21 2.302(2) . ?
Zn2 C1 2.235(2) . ?
Zn2 C2 2.236(2) . ?
Zn2 C3 2.279(2) . ?
Zn2 Zn2 2.2791(5) 2_675 ?
Zn2 C5 2.286(2) . ?
Zn2 C4 2.305(2) . ?
C1 C5 1.420(3) . ?
C1 C2 1.428(3) . ?
C2 C3 1.430(4) . ?
C2 C6 1.515(3) . ?
C3 C4 1.441(4) . ?
C3 C9 1.527(4) . ?
C3 C9B 1.636(11) . ?
C4 C12B 1.382(11) . ?
C4 C5 1.420(3) . ?
C4 C12 1.575(5) . ?
C5 C15 1.515(3) . ?
C6 C7 1.508(4) . ?
C6 C8 1.525(4) . ?
C9 C11 1.518(8) . ?
C9 C10 1.526(9) . ?
C9B C11B 1.49(2) . ?
C9B C10B 1.534(17) . ?
C12 C13 1.535(7) . ?
C12 C14 1.535(8) . ?
C12B C14B 1.531(15) . ?
C12B C13B 1.543(18) . ?
C15 C17 1.524(4) . ?
C15 C16 1.530(3) . ?
C18 C19 1.426(3) . ?
C18 C22 1.431(3) . ?
C19 C20 1.425(3) . ?
C19 C23 1.517(3) . ?
C20 C21 1.440(3) . ?
C20 C26 1.519(3) . ?
C21 C22 1.412(3) . ?
C21 C29 1.528(3) . ?
C22 C32 1.516(3) . ?
C23 C24 1.520(3) . ?
C23 C25 1.522(3) . ?
C26 C28 1.516(3) . ?
C26 C27 1.519(3) . ?
C29 C30 1.512(3) . ?
C29 C31 1.517(3) . ?
C32 C33 1.524(3) . ?
C32 C34 1.527(4) . ?

loop_
_geom_torsion_atom_site_label_1
_geom_torsion_atom_site_label_2
_geom_torsion_atom_site_label_3
_geom_torsion_atom_site_label_4
_geom_torsion
_geom_torsion_site_symmetry_1
_geom_torsion_site_symmetry_2
_geom_torsion_site_symmetry_3
_geom_torsion_site_symmetry_4
_geom_torsion_publ_flag
C5 C1 C2 C3 0.1(2) . . . . ?
Zn2 C1 C2 C3 64.82(15) . . . . ?
C5 C1 C2 C6 176.6(2) . . . . ?
Zn2 C1 C2 C6 -118.7(2) . . . . ?
C5 C1 C2 Zn2 -64.68(15) . . . . ?
C1 C2 C3 C4 -0.5(2) . . . . ?
C6 C2 C3 C4 -176.7(2) . . . . ?
Zn2 C2 C3 C4 63.12(15) . . . . ?
C1 C2 C3 C9 176.3(2) . . . . ?
C6 C2 C3 C9 0.1(4) . . . . ?
Zn2 C2 C3 C9 -120.1(3) . . . . ?
C1 C2 C3 C9B 174.6(4) . . . . ?
C6 C2 C3 C9B -1.6(4) . . . . ?
Zn2 C2 C3 C9B -121.8(3) . . . . ?
C1 C2 C3 Zn2 -63.61(14) . . . . ?
C6 C2 C3 Zn2 120.1(2) . . . . ?
C2 C3 C4 C12B 174.2(4) . . . . ?
C9B C3 C4 C12B 2.8(8) . . . . ?
Zn2 C3 C4 C12B -124.5(4) . . . . ?
C2 C3 C4 C5 0.6(2) . . . . ?
C9 C3 C4 C5 -176.7(2) . . . . ?
C9B C3 C4 C5 -170.7(7) . . . . ?
Zn2 C3 C4 C5 61.99(15) . . . . ?
C2 C3 C4 C12 176.7(3) . . . . ?
C9 C3 C4 C12 -0.6(4) . . . . ?
Zn2 C3 C4 C12 -121.9(3) . . . . ?
C2 C3 C4 Zn2 -61.35(15) . . . . ?
C9 C3 C4 Zn2 121.3(2) . . . . ?
C9B C3 C4 Zn2 127.3(7) . . . . ?
C2 C1 C5 C4 0.3(2) . . . . ?
Zn2 C1 C5 C4 -62.96(15) . . . . ?
C2 C1 C5 C15 -179.9(2) . . . . ?
Zn2 C1 C5 C15 116.9(2) . . . . ?
C2 C1 C5 Zn2 63.22(15) . . . . ?
C12B C4 C5 C1 -170.2(7) . . . . ?
C3 C4 C5 C1 -0.6(2) . . . . ?
C12 C4 C5 C1 -177.2(2) . . . . ?
Zn2 C4 C5 C1 61.08(15) . . . . ?
C12B C4 C5 C15 10.0(8) . . . . ?
C3 C4 C5 C15 179.6(2) . . . . ?
C12 C4 C5 C15 3.0(4) . . . . ?
Zn2 C4 C5 C15 -118.7(2) . . . . ?
C12B C4 C5 Zn2 128.7(7) . . . . ?
C3 C4 C5 Zn2 -61.63(15) . . . . ?
C12 C4 C5 Zn2 121.7(2) . . . . ?
C1 C2 C6 C7 50.8(4) . . . . ?
C3 C2 C6 C7 -133.5(3) . . . . ?
Zn2 C2 C6 C7 -38.3(4) . . . . ?
C1 C2 C6 C8 -74.2(3) . . . . ?
C3 C2 C6 C8 101.5(3) . . . . ?
Zn2 C2 C6 C8 -163.3(2) . . . . ?
C2 C3 C9 C11 -55.4(6) . . . . ?
C4 C3 C9 C11 121.2(5) . . . . ?
Zn2 C3 C9 C11 -149.8(4) . . . . ?
C2 C3 C9 C10 70.3(7) . . . . ?
C4 C3 C9 C10 -113.2(6) . . . . ?
Zn2 C3 C9 C10 -24.2(8) . . . . ?
C2 C3 C9B C11B 124.0(17) . . . . ?
C4 C3 C9B C11B -64.5(19) . . . . ?
Zn2 C3 C9B C11B 48.3(19) . . . . ?
C2 C3 C9B C10B -112.9(13) . . . . ?
C4 C3 C9B C10B 58.6(16) . . . . ?
Zn2 C3 C9B C10B 171.4(12) . . . . ?
C5 C4 C12 C13 -125.2(4) . . . . ?
C3 C4 C12 C13 59.1(6) . . . . ?
Zn2 C4 C12 C13 -37.5(6) . . . . ?
C5 C4 C12 C14 107.9(5) . . . . ?
C3 C4 C12 C14 -67.8(6) . . . . ?
Zn2 C4 C12 C14 -164.3(4) . . . . ?
C5 C4 C12B C14B -66.4(13) . . . . ?
C3 C4 C12B C14B 124.0(12) . . . . ?
Zn2 C4 C12B C14B 44.6(17) . . . . ?
C5 C4 C12B C13B 54.8(19) . . . . ?
C3 C4 C12B C13B -114.8(16) . . . . ?
Zn2 C4 C12B C13B 165.8(14) . . . . ?
C1 C5 C15 C17 34.4(3) . . . . ?
C4 C5 C15 C17 -145.8(2) . . . . ?
Zn2 C5 C15 C17 121.8(2) . . . . ?
C1 C5 C15 C16 -88.5(3) . . . . ?
C4 C5 C15 C16 91.3(3) . . . . ?
Zn2 C5 C15 C16 -1.1(3) . . . . ?
C22 C18 C19 C20 -0.3(2) . . . . ?
Zn1 C18 C19 C20 64.46(14) . . . . ?
C22 C18 C19 C23 177.53(18) . . . . ?
Zn1 C18 C19 C23 -117.7(2) . . . . ?
C22 C18 C19 Zn1 -64.79(14) . . . . ?
C18 C19 C20 C21 -0.1(2) . . . . ?
C23 C19 C20 C21 -177.82(19) . . . . ?
Zn1 C19 C20 C21 63.26(14) . . . . ?
C18 C19 C20 C26 176.2(2) . . . . ?
C23 C19 C20 C26 -1.6(3) . . . . ?
Zn1 C19 C20 C26 -120.5(2) . . . . ?
C18 C19 C20 Zn1 -63.33(14) . . . . ?
C23 C19 C20 Zn1 118.9(2) . . . . ?
C19 C20 C21 C22 0.5(2) . . . . ?
C26 C20 C21 C22 -175.93(19) . . . . ?
Zn1 C20 C21 C22 62.31(14) . . . . ?
C19 C20 C21 C29 177.59(19) . . . . ?
C26 C20 C21 C29 1.2(3) . . . . ?
Zn1 C20 C21 C29 -120.6(2) . . . . ?
C19 C20 C21 Zn1 -61.85(14) . . . . ?
C26 C20 C21 Zn1 121.8(2) . . . . ?
C20 C21 C22 C18 -0.7(2) . . . . ?
C29 C21 C22 C18 -177.97(18) . . . . ?
Zn1 C21 C22 C18 61.06(13) . . . . ?
C20 C21 C22 C32 178.68(19) . . . . ?
C29 C21 C22 C32 1.4(3) . . . . ?
Zn1 C21 C22 C32 -119.6(2) . . . . ?
C20 C21 C22 Zn1 -61.72(14) . . . . ?
C29 C21 C22 Zn1 120.97(18) . . . . ?
C19 C18 C22 C21 0.6(2) . . . . ?
Zn1 C18 C22 C21 -62.91(14) . . . . ?
C19 C18 C22 C32 -178.74(18) . . . . ?
Zn1 C18 C22 C32 117.73(19) . . . . ?
C19 C18 C22 Zn1 63.52(14) . . . . ?
C20 C19 C23 C24 -122.1(3) . . . . ?
C18 C19 C23 C24 60.5(3) . . . . ?
Zn1 C19 C23 C24 -28.2(3) . . . . ?
C20 C19 C23 C25 112.1(3) . . . . ?
C18 C19 C23 C25 -65.3(3) . . . . ?
Zn1 C19 C23 C25 -154.1(2) . . . . ?
C19 C20 C26 C28 -60.3(3) . . . . ?
C21 C20 C26 C28 115.4(3) . . . . ?
Zn1 C20 C26 C28 -151.94(19) . . . . ?
C19 C20 C26 C27 70.1(3) . . . . ?
C21 C20 C26 C27 -114.3(3) . . . . ?
Zn1 C20 C26 C27 -21.6(3) . . . . ?
C22 C21 C29 C30 -117.8(3) . . . . ?
C20 C21 C29 C30 65.5(3) . . . . ?
Zn1 C21 C29 C30 -27.4(3) . . . . ?
C22 C21 C29 C31 110.0(3) . . . . ?
C20 C21 C29 C31 -66.7(3) . . . . ?
Zn1 C21 C29 C31 -159.55(18) . . . . ?
C21 C22 C32 C33 92.3(3) . . . . ?
C18 C22 C32 C33 -88.4(3) . . . . ?
Zn1 C22 C32 C33 -1.1(3) . . . . ?
C21 C22 C32 C34 -142.8(2) . . . . ?
C18 C22 C32 C34 36.4(3) . . . . ?
Zn1 C22 C32 C34 123.8(2) . . . . ?
